data_4116650
loop_
_publ_author_name
'Dietrich P. Steinhuebel'
'Stephen J. Lippard'

_publ_section_title
;
 Synthesis of Unsymmetrical Diolate, Oxametallacyclopentene,
 Amido-Alkoxide and Thiolato-Alkoxide Complexes Using Dialkyl and Diaryl
 Titanium Aminotroponiminate Complexes: A Route to Unsymmetrical Vicinal
 Diols
;
_journal_name_full 'Journal of the American Chemical Society'
_journal_page_first 11762
_journal_page_last 11772
_journal_paper_doi 10.1021/ja992662y
_journal_volume 121
_journal_year 1999
_chemical_formula_sum 'C51 H51 N5 O3 S Ti'
_chemical_formula_weight 861.93
_chemical_name_systematic
; 
 ? 
;
_space_group_IT_number 2
_symmetry_cell_setting triclinic
_symmetry_space_group_name_Hall '-P 1'
_symmetry_space_group_name_H-M 'P -1'
_atom_sites_solution_hydrogens geom
_atom_sites_solution_primary direct
_atom_sites_solution_secondary difmap
_audit_creation_method SHELXL-97
_cell_angle_alpha 60.514(15)
_cell_angle_beta 88.656(16)
_cell_angle_gamma 87.332(17)
_cell_formula_units_Z 2
_cell_length_a 13.233(4)
_cell_length_b 13.823(4)
_cell_length_c 13.863(3)
_cell_measurement_temperature 188(2)
_cell_volume 2205.0(11)
_computing_cell_refinement 'Bruker SMART'
_computing_data_collection 'Bruker SMART'
_computing_data_reduction 'Bruker SHELXTL'
_computing_molecular_graphics 'Bruker SHELXTL'
_computing_publication_material 'Bruker SHELXTL'
_computing_structure_refinement 'SHELXL-97 (Sheldrick, 1997)'
_computing_structure_solution 'SHELXS-97 (Sheldrick, 1990)'
_diffrn_ambient_temperature 188(2)
_diffrn_measured_fraction_theta_full 0.894
_diffrn_measured_fraction_theta_max 0.894
_diffrn_measurement_device_type 'CCD area detector'
_diffrn_measurement_method 'phi and omega scans'
_diffrn_radiation_monochromator graphite
_diffrn_radiation_source 'fine-focus sealed tube'
_diffrn_radiation_type MoK\a
_diffrn_radiation_wavelength 0.71073
_diffrn_reflns_av_R_equivalents 0.0341
_diffrn_reflns_av_sigmaI/netI 0.1056
_diffrn_reflns_limit_h_max 17
_diffrn_reflns_limit_h_min -11
_diffrn_reflns_limit_k_max 18
_diffrn_reflns_limit_k_min -15
_diffrn_reflns_limit_l_max 17
_diffrn_reflns_limit_l_min -18
_diffrn_reflns_number 13993
_diffrn_reflns_theta_full 28.23
_diffrn_reflns_theta_max 28.23
_diffrn_reflns_theta_min 1.54
_exptl_absorpt_coefficient_mu 0.291
_exptl_absorpt_correction_T_max 1.00000
_exptl_absorpt_correction_T_min 0.765334
_exptl_absorpt_correction_type SADABS
_exptl_crystal_colour 'red brown'
_exptl_crystal_density_diffrn 1.298
_exptl_crystal_description block
_exptl_crystal_F_000 908
_exptl_crystal_size_max .4
_exptl_crystal_size_mid .3
_exptl_crystal_size_min .1
_refine_diff_density_max 0.761
_refine_diff_density_min -0.537
_refine_diff_density_rms 0.080
_refine_ls_extinction_method none
_refine_ls_goodness_of_fit_ref 0.963
_refine_ls_hydrogen_treatment mixed
_refine_ls_matrix_type full
_refine_ls_number_parameters 520
_refine_ls_number_reflns 9759
_refine_ls_number_restraints 0
_refine_ls_restrained_S_all 0.963
_refine_ls_R_factor_all 0.1215
_refine_ls_R_factor_gt 0.0595
_refine_ls_shift/su_max 0.000
_refine_ls_shift/su_mean 0.000
_refine_ls_structure_factor_coef Fsqd
_refine_ls_weighting_details 'calc w=1/[\s^2^(Fo^2^)+(0.1038P)^2^+0.0000P] where P=(Fo^2^+2Fc^2^)/3'
_refine_ls_weighting_scheme calc
_refine_ls_wR_factor_gt 0.1577
_refine_ls_wR_factor_ref 0.1840
_reflns_number_gt 5559
_reflns_number_total 9759
_reflns_threshold_expression >2sigma(I)
_cod_data_source_file ja992662y_4.cif
_cod_data_source_block 14
_cod_original_cell_volume 2205.0(10)
_cod_database_code 4116650

loop_
_symmetry_equiv_pos_as_xyz
'x, y, z'
'-x, -y, -z'

loop_
_atom_site_label
_atom_site_type_symbol
_atom_site_fract_x
_atom_site_fract_y
_atom_site_fract_z
_atom_site_U_iso_or_equiv
_atom_site_adp_type
_atom_site_occupancy
_atom_site_symmetry_multiplicity
_atom_site_calc_flag
_atom_site_refinement_flags
Ti1 Ti 0.22978(4) 0.32943(5) 0.43008(5) 0.02281(17) Uani 1 1 d .
S1 S 0.47269(6) 0.29037(7) 0.36611(7) 0.0266(2) Uani 1 1 d .
O1 O 0.19383(16) 0.45368(17) 0.29531(17) 0.0225(5) Uani 1 1 d .
O2 O 0.55054(17) 0.3710(2) 0.3190(2) 0.0341(6) Uani 1 1 d .
O3 O 0.47498(18) 0.2174(2) 0.48394(19) 0.0342(6) Uani 1 1 d .
N1 N 0.2895(2) 0.4000(2) 0.5186(2) 0.0241(6) Uani 1 1 d .
N2 N 0.1100(2) 0.3460(2) 0.5222(2) 0.0291(7) Uani 1 1 d .
N3 N 0.2645(2) 0.1651(2) 0.5530(2) 0.0265(6) Uani 1 1 d .
N4 N 0.1477(2) 0.2275(2) 0.3929(2) 0.0256(6) Uani 1 1 d .
N5 N 0.3612(2) 0.3511(2) 0.3335(2) 0.0243(6) Uani 1 1 d .
C1 C 0.2283(3) 0.4263(3) 0.5812(3) 0.0255(7) Uani 1 1 d .
C2 C 0.2597(3) 0.4894(3) 0.6299(3) 0.0347(9) Uani 1 1 d .
H2B H 0.3255 0.5174 0.6084 0.042 Uiso 1 1 calc R
C3 C 0.2122(3) 0.5177(3) 0.7028(3) 0.0422(10) Uani 1 1 d .
H3B H 0.2494 0.5639 0.7205 0.051 Uiso 1 1 calc R
C4 C 0.1196(3) 0.4895(4) 0.7539(4) 0.0523(12) Uani 1 1 d .
H4A H 0.1025 0.5135 0.8059 0.063 Uiso 1 1 calc R
C5 C 0.0491(3) 0.4293(4) 0.7360(4) 0.0588(13) Uani 1 1 d .
H5A H -0.0105 0.4154 0.7797 0.071 Uiso 1 1 calc R
C6 C 0.0516(3) 0.3865(4) 0.6653(3) 0.0449(10) Uani 1 1 d .
H6A H -0.0078 0.3495 0.6674 0.054 Uiso 1 1 calc R
C7 C 0.1257(3) 0.3869(3) 0.5899(3) 0.0268(7) Uani 1 1 d .
C8 C 0.0092(3) 0.3065(4) 0.5242(4) 0.0536(12) Uani 1 1 d .
H8A H -0.0350 0.3228 0.5726 0.080 Uiso 1 1 calc R
H8B H 0.0135 0.2260 0.5523 0.080 Uiso 1 1 calc R
H8C H -0.0187 0.3441 0.4490 0.080 Uiso 1 1 calc R
C9 C 0.3949(3) 0.4318(3) 0.5099(3) 0.0326(8) Uani 1 1 d .
H9A H 0.4056 0.4631 0.5586 0.049 Uiso 1 1 calc R
H9B H 0.4094 0.4875 0.4331 0.049 Uiso 1 1 calc R
H9C H 0.4400 0.3660 0.5321 0.049 Uiso 1 1 calc R
C10 C 0.2375(2) 0.0808(3) 0.5402(3) 0.0255(7) Uani 1 1 d .
C11 C 0.2682(3) -0.0313(3) 0.6125(3) 0.0363(9) Uani 1 1 d .
H11A H 0.3072 -0.0419 0.6738 0.044 Uiso 1 1 calc R
C12 C 0.2518(3) -0.1287(3) 0.6104(3) 0.0408(10) Uani 1 1 d .
H12A H 0.2839 -0.1938 0.6681 0.049 Uiso 1 1 calc R
C13 C 0.1961(4) -0.1454(3) 0.5373(4) 0.0518(12) Uani 1 1 d .
H13A H 0.1950 -0.2194 0.5500 0.062 Uiso 1 1 calc R
C14 C 0.1425(4) -0.0660(3) 0.4486(4) 0.0605(14) Uani 1 1 d .
H14A H 0.1083 -0.0926 0.4074 0.073 Uiso 1 1 calc R
C15 C 0.1301(3) 0.0484(3) 0.4089(3) 0.0452(10) Uani 1 1 d .
H15A H 0.0870 0.0858 0.3462 0.054 Uiso 1 1 calc R
C16 C 0.1689(3) 0.1178(3) 0.4441(3) 0.0264(7) Uani 1 1 d .
C17 C 0.3194(3) 0.1375(3) 0.6553(3) 0.0351(9) Uani 1 1 d .
H17A H 0.3278 0.0565 0.7011 0.053 Uiso 1 1 calc R
H17B H 0.2809 0.1675 0.6966 0.053 Uiso 1 1 calc R
H17C H 0.3861 0.1701 0.6361 0.053 Uiso 1 1 calc R
C18 C 0.0693(3) 0.2718(3) 0.3068(3) 0.0307(8) Uani 1 1 d .
H18A H 0.0398 0.2103 0.3024 0.046 Uiso 1 1 calc R
H18B H 0.0994 0.3228 0.2352 0.046 Uiso 1 1 calc R
H18C H 0.0162 0.3118 0.3253 0.046 Uiso 1 1 calc R
C19 C 0.2664(2) 0.5240(3) 0.2174(3) 0.0240(7) Uani 1 1 d .
C20 C 0.2144(2) 0.5947(3) 0.1035(3) 0.0244(7) Uani 1 1 d .
C21 C 0.2441(3) 0.7014(3) 0.0304(3) 0.0366(9) Uani 1 1 d .
H21A H 0.2956 0.7328 0.0517 0.044 Uiso 1 1 calc R
C22 C 0.1997(3) 0.7633(3) -0.0736(3) 0.0495(11) Uani 1 1 d .
H22A H 0.2215 0.8360 -0.1228 0.059 Uiso 1 1 calc R
C23 C 0.1247(3) 0.7200(3) -0.1055(3) 0.0428(10) Uani 1 1 d .
H23A H 0.0946 0.7621 -0.1767 0.051 Uiso 1 1 calc R
C24 C 0.0934(3) 0.6145(3) -0.0329(3) 0.0382(9) Uani 1 1 d .
H24A H 0.0405 0.5843 -0.0538 0.046 Uiso 1 1 calc R
C25 C 0.1383(3) 0.5521(3) 0.0703(3) 0.0308(8) Uani 1 1 d .
H25A H 0.1165 0.4792 0.1189 0.037 Uiso 1 1 calc R
C26 C 0.3062(3) 0.6012(3) 0.2564(3) 0.0264(7) Uani 1 1 d .
C27 C 0.2421(3) 0.6329(3) 0.3177(3) 0.0329(8) Uani 1 1 d .
H27A H 0.1758 0.6056 0.3347 0.039 Uiso 1 1 calc R
C28 C 0.2734(3) 0.7036(3) 0.3543(3) 0.0443(10) Uani 1 1 d .
H28A H 0.2292 0.7223 0.3982 0.053 Uiso 1 1 calc R
C29 C 0.3685(4) 0.7473(3) 0.3272(4) 0.0524(12) Uani 1 1 d .
H29A H 0.3900 0.7959 0.3521 0.063 Uiso 1 1 calc R
C30 C 0.4318(3) 0.7193(3) 0.2633(3) 0.0462(11) Uani 1 1 d .
H30A H 0.4968 0.7497 0.2433 0.055 Uiso 1 1 calc R
C31 C 0.4009(3) 0.6464(3) 0.2280(3) 0.0347(9) Uani 1 1 d .
H31A H 0.4451 0.6277 0.1841 0.042 Uiso 1 1 calc R
C32 C 0.3521(2) 0.4425(3) 0.2157(3) 0.0242(7) Uani 1 1 d .
H32A H 0.4167 0.4828 0.1953 0.029 Uiso 1 1 calc R
C33 C 0.3349(2) 0.4024(3) 0.1330(3) 0.0258(7) Uani 1 1 d .
C34 C 0.2871(3) 0.3056(3) 0.1595(3) 0.0284(8) Uani 1 1 d .
H34A H 0.2634 0.2603 0.2329 0.034 Uiso 1 1 calc R
C35 C 0.2734(3) 0.2738(3) 0.0805(3) 0.0367(9) Uani 1 1 d .
H35A H 0.2401 0.2072 0.1000 0.044 Uiso 1 1 calc R
C36 C 0.3083(3) 0.3393(3) -0.0276(3) 0.0403(9) Uani 1 1 d .
H36A H 0.2984 0.3180 -0.0822 0.048 Uiso 1 1 calc R
C37 C 0.3573(3) 0.4349(3) -0.0542(3) 0.0382(9) Uani 1 1 d .
H37A H 0.3818 0.4796 -0.1274 0.046 Uiso 1 1 calc R
C38 C 0.3711(3) 0.4664(3) 0.0255(3) 0.0297(8) Uani 1 1 d .
H38A H 0.4056 0.5323 0.0064 0.036 Uiso 1 1 calc R
C39 C 0.4859(3) 0.2064(3) 0.3029(3) 0.0273(8) Uani 1 1 d .
C40 C 0.5333(3) 0.2474(3) 0.2006(3) 0.0312(8) Uani 1 1 d .
H40A H 0.5664 0.3159 0.1694 0.037 Uiso 1 1 calc R
C41 C 0.5320(3) 0.1884(3) 0.1442(3) 0.0372(9) Uani 1 1 d .
H41A H 0.5643 0.2168 0.0741 0.045 Uiso 1 1 calc R
C42 C 0.4841(3) 0.0876(3) 0.1890(3) 0.0375(9) Uani 1 1 d .
C43 C 0.4793(4) 0.0276(4) 0.1230(4) 0.0584(13) Uani 1 1 d .
H43A H 0.4432 -0.0413 0.1659 0.088 Uiso 1 1 calc R
H43B H 0.5481 0.0099 0.1071 0.088 Uiso 1 1 calc R
H43C H 0.4434 0.0753 0.0532 0.088 Uiso 1 1 calc R
C44 C 0.4410(3) 0.0455(3) 0.2932(3) 0.0406(10) Uani 1 1 d .
H44A H 0.4107 -0.0247 0.3261 0.049 Uiso 1 1 calc R
C45 C 0.4416(3) 0.1046(3) 0.3506(3) 0.0336(8) Uani 1 1 d .
H45A H 0.4117 0.0750 0.4220 0.040 Uiso 1 1 calc R
C46 C -0.0724(6) 0.8626(7) 0.0047(7) 0.119(3) Uiso 1 1 d .
H46A H -0.0274 0.7991 0.0325 0.143 Uiso 1 1 calc R
C47 C -0.0572(6) 0.9509(6) -0.0967(6) 0.107(2) Uiso 1 1 d .
H47A H 0.0002 0.9491 -0.1382 0.129 Uiso 1 1 calc R
C48 C -0.1185(6) 1.0387(7) -0.1398(7) 0.117(2) Uiso 1 1 d .
H48A H -0.1082 1.0989 -0.2123 0.141 Uiso 1 1 calc R
C49 C -0.1986(5) 1.0400(6) -0.0754(6) 0.099(2) Uiso 1 1 d .
H49A H -0.2425 1.1044 -0.1045 0.119 Uiso 1 1 calc R
C50 C -0.2186(6) 0.9558(6) 0.0263(6) 0.100(2) Uiso 1 1 d .
H50A H -0.2759 0.9600 0.0669 0.120 Uiso 1 1 calc R
C51 C -0.1554(6) 0.8655(7) 0.0689(7) 0.113(2) Uiso 1 1 d .
H51A H -0.1665 0.8048 0.1409 0.136 Uiso 1 1 calc R

loop_
_atom_site_aniso_label
_atom_site_aniso_U_11
_atom_site_aniso_U_22
_atom_site_aniso_U_33
_atom_site_aniso_U_23
_atom_site_aniso_U_13
_atom_site_aniso_U_12
Ti1 0.0234(3) 0.0222(3) 0.0212(3) -0.0093(3) -0.0018(2) -0.0029(2)
S1 0.0235(4) 0.0253(5) 0.0263(4) -0.0093(4) -0.0038(3) 0.0016(3)
O1 0.0212(12) 0.0213(12) 0.0218(11) -0.0081(10) 0.0006(9) -0.0025(9)
O2 0.0222(13) 0.0311(14) 0.0436(15) -0.0139(12) -0.0036(11) -0.0022(10)
O3 0.0340(14) 0.0366(14) 0.0265(13) -0.0115(11) -0.0092(11) 0.0058(11)
N1 0.0232(15) 0.0244(15) 0.0234(14) -0.0105(12) -0.0041(12) -0.0022(12)
N2 0.0272(16) 0.0347(17) 0.0288(15) -0.0178(14) -0.0008(12) -0.0063(13)
N3 0.0290(16) 0.0238(15) 0.0211(14) -0.0064(12) -0.0038(12) -0.0041(12)
N4 0.0231(15) 0.0264(15) 0.0235(14) -0.0089(12) -0.0022(12) -0.0035(12)
N5 0.0254(15) 0.0222(14) 0.0209(14) -0.0071(12) -0.0023(11) -0.0019(11)
C1 0.0312(19) 0.0191(17) 0.0204(16) -0.0052(14) -0.0071(14) 0.0040(14)
C2 0.035(2) 0.037(2) 0.036(2) -0.0213(18) -0.0084(16) 0.0015(17)
C3 0.049(3) 0.045(2) 0.045(2) -0.032(2) -0.017(2) 0.012(2)
C4 0.053(3) 0.071(3) 0.051(3) -0.046(3) -0.013(2) 0.021(2)
C5 0.040(3) 0.096(4) 0.065(3) -0.059(3) 0.003(2) 0.004(3)
C6 0.033(2) 0.064(3) 0.054(3) -0.042(2) 0.0032(19) -0.001(2)
C7 0.0287(19) 0.0232(17) 0.0249(17) -0.0092(15) -0.0043(14) 0.0033(14)
C8 0.034(2) 0.092(4) 0.064(3) -0.059(3) 0.015(2) -0.023(2)
C9 0.028(2) 0.038(2) 0.034(2) -0.0195(18) -0.0038(16) -0.0046(16)
C10 0.0250(18) 0.0254(18) 0.0197(16) -0.0060(14) 0.0035(14) -0.0046(14)
C11 0.040(2) 0.028(2) 0.034(2) -0.0093(17) -0.0058(17) -0.0016(16)
C12 0.047(2) 0.0228(19) 0.042(2) -0.0077(17) -0.0052(19) -0.0003(17)
C13 0.069(3) 0.027(2) 0.063(3) -0.024(2) -0.010(2) -0.004(2)
C14 0.088(4) 0.034(2) 0.064(3) -0.026(2) -0.031(3) -0.004(2)
C15 0.058(3) 0.032(2) 0.045(2) -0.0172(19) -0.019(2) -0.0060(19)
C16 0.0266(18) 0.0262(18) 0.0229(17) -0.0091(15) -0.0008(14) -0.0037(14)
C17 0.051(2) 0.0266(19) 0.0239(18) -0.0089(16) -0.0121(17) -0.0016(17)
C18 0.030(2) 0.0312(19) 0.0279(18) -0.0115(16) -0.0074(15) -0.0052(15)
C19 0.0236(18) 0.0222(17) 0.0221(16) -0.0074(14) -0.0014(13) -0.0022(13)
C20 0.0200(17) 0.0259(18) 0.0245(17) -0.0104(15) -0.0005(13) 0.0023(13)
C21 0.032(2) 0.036(2) 0.0283(19) -0.0044(16) -0.0064(16) -0.0087(16)
C22 0.053(3) 0.036(2) 0.036(2) 0.0015(18) -0.011(2) -0.0131(19)
C23 0.041(2) 0.046(2) 0.028(2) -0.0069(18) -0.0150(17) 0.0005(19)
C24 0.038(2) 0.042(2) 0.0286(19) -0.0122(18) -0.0078(17) -0.0107(18)
C25 0.032(2) 0.0269(19) 0.0294(19) -0.0108(16) -0.0047(15) -0.0015(15)
C26 0.0323(19) 0.0175(16) 0.0221(17) -0.0039(14) -0.0076(14) 0.0004(14)
C27 0.038(2) 0.0273(19) 0.0307(19) -0.0125(16) -0.0087(16) 0.0032(16)
C28 0.064(3) 0.034(2) 0.040(2) -0.0214(19) -0.007(2) 0.001(2)
C29 0.081(4) 0.030(2) 0.048(3) -0.019(2) -0.024(2) -0.004(2)
C30 0.050(3) 0.027(2) 0.051(3) -0.0097(19) -0.020(2) -0.0085(18)
C31 0.037(2) 0.0269(19) 0.033(2) -0.0088(16) -0.0115(16) -0.0032(16)
C32 0.0223(17) 0.0202(16) 0.0234(17) -0.0051(14) -0.0013(13) -0.0034(13)
C33 0.0221(17) 0.0267(18) 0.0253(17) -0.0107(15) -0.0044(14) 0.0053(14)
C34 0.0275(19) 0.0291(19) 0.0259(18) -0.0114(15) -0.0014(14) -0.0004(15)
C35 0.038(2) 0.036(2) 0.036(2) -0.0181(18) -0.0042(17) -0.0002(17)
C36 0.049(2) 0.044(2) 0.033(2) -0.0230(19) -0.0082(18) 0.0051(19)
C37 0.042(2) 0.042(2) 0.0240(19) -0.0121(17) -0.0005(16) 0.0048(18)
C38 0.031(2) 0.0269(19) 0.0251(18) -0.0086(15) -0.0014(15) 0.0017(15)
C39 0.0237(18) 0.0263(18) 0.0293(18) -0.0121(15) -0.0036(14) 0.0049(14)
C40 0.0274(19) 0.0267(19) 0.0315(19) -0.0084(16) -0.0002(15) 0.0025(15)
C41 0.036(2) 0.045(2) 0.0261(19) -0.0144(18) 0.0040(16) 0.0033(18)
C42 0.040(2) 0.033(2) 0.040(2) -0.0195(18) -0.0054(18) 0.0092(17)
C43 0.076(3) 0.051(3) 0.060(3) -0.037(3) 0.001(3) 0.001(2)
C44 0.049(3) 0.0229(19) 0.046(2) -0.0137(18) 0.0051(19) -0.0030(17)
C45 0.034(2) 0.028(2) 0.0310(19) -0.0096(16) 0.0044(16) 0.0025(16)

loop_
_atom_type_symbol
_atom_type_description
_atom_type_scat_dispersion_real
_atom_type_scat_dispersion_imag
_atom_type_scat_source
C C 0.0033 0.0016 'International Tables Vol C Tables 4.2.6.8 and 6.1.1.4'
H H 0.0000 0.0000 'International Tables Vol C Tables 4.2.6.8 and 6.1.1.4'
N N 0.0061 0.0033 'International Tables Vol C Tables 4.2.6.8 and 6.1.1.4'
O O 0.0106 0.0060 'International Tables Vol C Tables 4.2.6.8 and 6.1.1.4'
S S 0.1246 0.1234 'International Tables Vol C Tables 4.2.6.8 and 6.1.1.4'
Ti Ti 0.2776 0.4457 'International Tables Vol C Tables 4.2.6.8 and 6.1.1.4'

loop_
_geom_angle_atom_site_label_1
_geom_angle_atom_site_label_2
_geom_angle_atom_site_label_3
_geom_angle
O1 Ti1 N4 91.23(10)
O1 Ti1 N2 96.58(11)
N4 Ti1 N2 91.65(11)
O1 Ti1 N1 102.74(10)
N4 Ti1 N1 160.86(11)
N2 Ti1 N1 73.99(11)
O1 Ti1 N3 162.31(10)
N4 Ti1 N3 73.28(11)
N2 Ti1 N3 92.43(11)
N1 Ti1 N3 94.35(11)
O1 Ti1 N5 77.48(10)
N4 Ti1 N5 101.61(11)
N2 Ti1 N5 165.50(11)
N1 Ti1 N5 94.23(11)
N3 Ti1 N5 96.95(11)
O3 S1 O2 117.17(15)
O3 S1 N5 107.94(14)
O2 S1 N5 110.82(14)
O3 S1 C39 107.32(15)
O2 S1 C39 106.36(16)
N5 S1 C39 106.70(15)
C19 O1 Ti1 123.00(19)
C1 N1 C9 116.3(3)
C1 N1 Ti1 119.7(2)
C9 N1 Ti1 123.8(2)
C7 N2 C8 116.7(3)
C7 N2 Ti1 119.9(2)
C8 N2 Ti1 123.2(2)
C10 N3 C17 117.2(3)
C10 N3 Ti1 120.1(2)
C17 N3 Ti1 122.7(2)
C16 N4 C18 117.5(3)
C16 N4 Ti1 120.1(2)
C18 N4 Ti1 122.3(2)
C32 N5 S1 114.0(2)
C32 N5 Ti1 114.70(19)
S1 N5 Ti1 131.20(15)
N1 C1 C2 122.8(3)
N1 C1 C7 112.9(3)
C2 C1 C7 124.2(3)
C3 C2 C1 131.8(4)
C4 C3 C2 130.3(4)
C3 C4 C5 125.6(4)
C6 C5 C4 130.3(4)
C5 C6 C7 132.3(4)
N2 C7 C6 122.7(3)
N2 C7 C1 113.0(3)
C6 C7 C1 124.3(3)
N3 C10 C11 123.5(3)
N3 C10 C16 112.0(3)
C11 C10 C16 124.5(3)
C12 C11 C10 131.9(4)
C13 C12 C11 129.9(4)
C14 C13 C12 126.4(4)
C13 C14 C15 130.1(4)
C16 C15 C14 132.1(4)
N4 C16 C15 122.6(3)
N4 C16 C10 112.5(3)
C15 C16 C10 125.0(3)
O1 C19 C26 109.2(3)
O1 C19 C20 108.9(3)
C26 C19 C20 109.3(3)
O1 C19 C32 105.0(2)
C26 C19 C32 111.6(3)
C20 C19 C32 112.7(3)
C25 C20 C21 118.0(3)
C25 C20 C19 120.9(3)
C21 C20 C19 121.1(3)
C20 C21 C22 120.9(4)
C23 C22 C21 120.5(4)
C22 C23 C24 119.1(3)
C23 C24 C25 120.6(3)
C20 C25 C24 120.9(3)
C31 C26 C27 118.4(3)
C31 C26 C19 123.1(3)
C27 C26 C19 118.4(3)
C28 C27 C26 121.1(4)
C29 C28 C27 120.4(4)
C30 C29 C28 119.1(4)
C29 C30 C31 120.5(4)
C26 C31 C30 120.5(4)
N5 C32 C33 114.1(3)
N5 C32 C19 104.9(2)
C33 C32 C19 114.4(3)
C34 C33 C38 118.6(3)
C34 C33 C32 123.6(3)
C38 C33 C32 117.8(3)
C33 C34 C35 120.9(3)
C34 C35 C36 120.2(4)
C37 C36 C35 119.2(4)
C36 C37 C38 120.4(3)
C37 C38 C33 120.6(3)
C45 C39 C40 120.2(3)
C45 C39 S1 120.0(3)
C40 C39 S1 119.6(3)
C41 C40 C39 119.8(3)
C40 C41 C42 120.8(3)
C44 C42 C41 118.7(4)
C44 C42 C43 121.6(4)
C41 C42 C43 119.7(4)
C42 C44 C45 120.9(4)
C39 C45 C44 119.5(3)
C47 C46 C51 119.4(8)
C48 C47 C46 122.6(8)
C47 C48 C49 116.9(8)
C50 C49 C48 124.1(8)
C51 C50 C49 118.1(8)
C50 C51 C46 118.8(8)

loop_
_geom_bond_atom_site_label_1
_geom_bond_atom_site_label_2
_geom_bond_distance
Ti1 O1 1.864(2)
Ti1 N4 2.077(3)
Ti1 N2 2.087(3)
Ti1 N1 2.092(3)
Ti1 N3 2.099(3)
Ti1 N5 2.110(3)
S1 O3 1.437(2)
S1 O2 1.445(3)
S1 N5 1.621(3)
S1 C39 1.767(4)
O1 C19 1.428(4)
N1 C1 1.339(4)
N1 C9 1.466(4)
N2 C7 1.337(4)
N2 C8 1.459(5)
N3 C10 1.328(4)
N3 C17 1.474(4)
N4 C16 1.338(4)
N4 C18 1.468(4)
N5 C32 1.497(4)
C1 C2 1.420(5)
C1 C7 1.467(5)
C2 C3 1.380(5)
C3 C4 1.373(6)
C4 C5 1.381(6)
C5 C6 1.371(6)
C6 C7 1.415(5)
C10 C11 1.415(5)
C10 C16 1.483(5)
C11 C12 1.387(5)
C12 C13 1.381(6)
C13 C14 1.363(6)
C14 C15 1.398(6)
C15 C16 1.394(5)
C19 C26 1.532(5)
C19 C20 1.546(4)
C19 C32 1.568(5)
C20 C25 1.383(5)
C20 C21 1.387(5)
C21 C22 1.392(5)
C22 C23 1.369(5)
C23 C24 1.380(5)
C24 C25 1.386(5)
C26 C31 1.387(5)
C26 C27 1.388(5)
C27 C28 1.386(5)
C28 C29 1.384(6)
C29 C30 1.381(6)
C30 C31 1.398(5)
C32 C33 1.525(5)
C33 C34 1.382(5)
C33 C38 1.393(4)
C34 C35 1.384(5)
C35 C36 1.397(5)
C36 C37 1.376(6)
C37 C38 1.391(5)
C39 C45 1.379(5)
C39 C40 1.388(5)
C40 C41 1.381(5)
C41 C42 1.393(5)
C42 C44 1.384(5)
C42 C43 1.511(5)
C44 C45 1.393(5)
C46 C47 1.352(9)
C46 C51 1.409(10)
C47 C48 1.305(9)
C48 C49 1.375(9)
C49 C50 1.345(8)
C50 C51 1.344(9)
